data_4341319
loop_
_publ_author_name
'Koppe, Karsten'
'Haner, Jamie'
'Mercier, H\'el\`ene P A'
'Frohn, Hermann-J'
'Schrobilgen, Gary J.'

_publ_section_title
;
 Xenon(IV)-Carbon Bond of [C6F5XeF2](+); Structural Characterization and
 Bonding of [C6F5XeF2][BF4], [C6F5XeF2][BF4]&#x00B7;2HF, and
 [C6F5XeF2][BF4]&#x00B7;nNCCH 3 (n = 1, 2); and the Fluorinating
 Properties of [C6F5XeF2][BF4].
;
_journal_issue 21
_journal_name_full 'Inorganic chemistry'
_journal_page_first 11640
_journal_page_last 11661
_journal_paper_doi 10.1021/ic501831j
_journal_volume 53
_journal_year 2014
_chemical_formula_sum 'C6 H2 B F13 Xe'
_chemical_formula_weight 463.19
_chemical_name_common '(C6 F7 Xe) (B F4) (H2 F2)'
_chemical_name_systematic
; 
 ? 
;
_space_group_IT_number 14
_symmetry_cell_setting monoclinic
_symmetry_space_group_name_Hall '-P 2yn'
_symmetry_space_group_name_H-M 'P 1 21/n 1'
_atom_sites_solution_hydrogens geom
_atom_sites_solution_primary direct
_atom_sites_solution_secondary difmap
_audit_creation_method SHELXL-97
_cell_angle_alpha 90.00
_cell_angle_beta 109.9660(12)
_cell_angle_gamma 90.00
_cell_formula_units_Z 4
_cell_length_a 7.1022(2)
_cell_length_b 19.5471(5)
_cell_length_c 9.0812(2)
_cell_measurement_temperature 100(2)
_cell_measurement_theta_max 65
_cell_volume 1184.94(5)
_computing_cell_refinement 'Bruker SMART'
_computing_data_collection 'Bruker SMART'
_computing_data_reduction 'Bruker SMART'
_computing_molecular_graphics 'SHELXL-97 (Sheldrick, 2008)'
_computing_publication_material 'SHELXL-97 (Sheldrick, 2008)'
_computing_structure_refinement 'SHELXL-97 (Sheldrick, 2008)'
_computing_structure_solution 'SHELXS-97 (Sheldrick, 2008)'
_diffrn_ambient_temperature 100(2)
_diffrn_measured_fraction_theta_full 0.963
_diffrn_measured_fraction_theta_max 0.963
_diffrn_measurement_device_type 'CCD area detector'
_diffrn_measurement_method 'phi and omega scans'
_diffrn_radiation_monochromator graphite
_diffrn_radiation_source 'fine-focus sealed tube'
_diffrn_radiation_type MoK\a
_diffrn_radiation_wavelength 0.71073
_diffrn_reflns_av_R_equivalents 0.0255
_diffrn_reflns_av_sigmaI/netI 0.0162
_diffrn_reflns_limit_h_max 10
_diffrn_reflns_limit_h_min -10
_diffrn_reflns_limit_k_max 29
_diffrn_reflns_limit_k_min -29
_diffrn_reflns_limit_l_max 13
_diffrn_reflns_limit_l_min -13
_diffrn_reflns_number 24358
_diffrn_reflns_theta_full 32.50
_diffrn_reflns_theta_max 32.50
_diffrn_reflns_theta_min 2.60
_exptl_absorpt_coefficient_mu 3.067
_exptl_absorpt_correction_T_max 0.7490
_exptl_absorpt_correction_T_min 0.5290
_exptl_absorpt_correction_type multi-scan
_exptl_absorpt_process_details 'Apex2 v2.0-2 (Bruker, 2005)'
_exptl_crystal_colour yellow
_exptl_crystal_density_diffrn 2.596
_exptl_crystal_density_method 'not measured'
_exptl_crystal_description rhombohedral
_exptl_crystal_F_000 856
_exptl_crystal_size_max 0.49
_exptl_crystal_size_mid 0.22
_exptl_crystal_size_min 0.13
_refine_diff_density_max 2.478
_refine_diff_density_min -3.329
_refine_diff_density_rms 0.153
_refine_ls_extinction_method none
_refine_ls_goodness_of_fit_ref 1.334
_refine_ls_hydrogen_treatment mixed
_refine_ls_matrix_type full
_refine_ls_number_parameters 196
_refine_ls_number_reflns 4136
_refine_ls_number_restraints 45
_refine_ls_restrained_S_all 1.327
_refine_ls_R_factor_all 0.0439
_refine_ls_R_factor_gt 0.0417
_refine_ls_shift/su_max 0.000
_refine_ls_shift/su_mean 0.000
_refine_ls_structure_factor_coef Fsqd
_refine_ls_weighting_details 'calc w=1/[\s^2^(Fo^2^)+(0.0000P)^2^+6.8442P] where P=(Fo^2^+2Fc^2^)/3'
_refine_ls_weighting_scheme calc
_refine_ls_wR_factor_gt 0.0876
_refine_ls_wR_factor_ref 0.0885
_reflns_number_gt 3918
_reflns_number_total 4136
_reflns_threshold_expression >2sigma(I)
_cod_data_source_file ic501831j_si_002.cif
_cod_data_source_block '[C6F5XeF2][BF4].2HF'
_cod_depositor_comments 'Adding full bibliography for 4341317--4341319.cif.'
_cod_original_sg_symbol_H-M P2(1)/n
_cod_database_code 4341319

loop_
_symmetry_equiv_pos_as_xyz
'x, y, z'
'-x+1/2, y+1/2, -z+1/2'
'-x, -y, -z'
'x-1/2, -y-1/2, z-1/2'

loop_
_atom_site_label
_atom_site_type_symbol
_atom_site_fract_x
_atom_site_fract_y
_atom_site_fract_z
_atom_site_U_iso_or_equiv
_atom_site_adp_type
_atom_site_occupancy
_atom_site_symmetry_multiplicity
_atom_site_calc_flag
_atom_site_refinement_flags
Xe1 Xe 0.24267(3) 0.833829(11) 0.01634(2) 0.01455(6) Uani 1 1 d U
F17 F 0.1528(4) 0.82115(13) -0.2090(3) 0.0248(5) Uani 1 1 d U
F18 F 0.3338(4) 0.82699(13) 0.2425(3) 0.0240(5) Uani 1 1 d U
F16 F -0.0329(4) 0.73389(13) 0.1163(3) 0.0246(5) Uani 1 1 d U
F4 F 0.4133(4) 1.07029(14) 0.0449(3) 0.0273(5) Uani 1 1 d U
F12 F 0.5096(4) 0.72397(14) -0.0697(3) 0.0254(5) Uani 1 1 d U
F3 F 0.2218(4) 1.15684(13) 0.0899(3) 0.0232(5) Uani 1 1 d U
F2 F 0.3029(4) 1.15595(13) -0.1322(3) 0.0233(5) Uani 1 1 d U
F1 F 0.0794(4) 1.07839(14) -0.0998(3) 0.0289(5) Uani 1 1 d U
F14 F 0.2197(5) 0.52205(13) 0.0328(4) 0.0338(6) Uani 1 1 d U
F15 F -0.0477(5) 0.59547(14) 0.1200(3) 0.0308(6) Uani 1 1 d U
F13 F 0.4985(5) 0.58437(15) -0.0599(4) 0.0343(6) Uani 1 1 d U
C11 C 0.2374(6) 0.72862(17) 0.0218(4) 0.0162(6) Uani 1 1 d U
C12 C 0.3751(6) 0.69236(19) -0.0242(4) 0.0195(6) Uani 1 1 d U
C15 C 0.0884(7) 0.6266(2) 0.0738(5) 0.0224(7) Uani 1 1 d U
C16 C 0.0936(6) 0.69741(19) 0.0713(4) 0.0177(6) Uani 1 1 d U
C13 C 0.3680(6) 0.6212(2) -0.0197(5) 0.0228(7) Uani 1 1 d U
C14 C 0.2242(7) 0.58950(19) 0.0286(5) 0.0245(8) Uani 1 1 d U
B1 B 0.2545(7) 1.1167(2) -0.0244(5) 0.0197(7) Uani 1 1 d U
F19 F 0.0872(6) 0.95251(15) -0.1683(4) 0.0373(7) Uani 1 1 d .
H19 H 0.111(13) 0.985(4) -0.147(9) 0.045 Uiso 1 1 d .
F20 F 0.3660(6) 0.95831(15) 0.1721(4) 0.0314(6) Uani 1 1 d .
H20 H 0.377(14) 0.975(4) 0.132(9) 0.038 Uiso 1 1 d .

loop_
_atom_site_aniso_label
_atom_site_aniso_U_11
_atom_site_aniso_U_22
_atom_site_aniso_U_33
_atom_site_aniso_U_23
_atom_site_aniso_U_13
_atom_site_aniso_U_12
Xe1 0.01508(9) 0.01300(9) 0.01363(10) -0.00031(7) 0.00242(6) 0.00029(7)
F17 0.0354(14) 0.0204(11) 0.0144(9) 0.0000(8) 0.0032(9) 0.0021(10)
F18 0.0338(13) 0.0220(11) 0.0131(9) -0.0010(8) 0.0041(9) -0.0024(10)
F16 0.0248(12) 0.0193(11) 0.0331(13) 0.0016(9) 0.0140(10) 0.0020(9)
F4 0.0229(11) 0.0221(11) 0.0376(14) 0.0089(10) 0.0111(10) 0.0070(9)
F12 0.0224(11) 0.0249(12) 0.0301(12) -0.0027(9) 0.0107(10) 0.0022(9)
F3 0.0221(11) 0.0232(11) 0.0213(10) -0.0028(8) 0.0036(9) 0.0003(9)
F2 0.0207(11) 0.0233(11) 0.0240(11) 0.0030(9) 0.0053(9) 0.0011(9)
F1 0.0189(11) 0.0268(13) 0.0401(14) -0.0119(11) 0.0090(10) -0.0043(9)
F14 0.0370(15) 0.0112(10) 0.0449(16) -0.0027(10) 0.0031(12) 0.0025(10)
F15 0.0327(14) 0.0188(11) 0.0385(14) 0.0026(10) 0.0090(12) -0.0070(10)
F13 0.0355(15) 0.0236(13) 0.0420(15) -0.0085(11) 0.0110(12) 0.0117(11)
C11 0.0174(14) 0.0120(12) 0.0154(13) -0.0001(11) 0.0010(11) 0.0024(11)
C12 0.0196(16) 0.0161(14) 0.0185(15) -0.0028(12) 0.0011(12) 0.0021(12)
C15 0.0252(18) 0.0163(15) 0.0207(16) 0.0016(12) 0.0012(14) -0.0006(13)
C16 0.0180(15) 0.0156(14) 0.0167(14) 0.0002(11) 0.0021(12) 0.0010(12)
C13 0.0249(18) 0.0161(15) 0.0214(16) -0.0035(12) 0.0000(14) 0.0087(13)
C14 0.0285(19) 0.0118(13) 0.0234(17) -0.0015(12) -0.0038(14) 0.0006(13)
B1 0.0147(15) 0.0190(16) 0.0241(18) -0.0003(14) 0.0051(14) 0.0012(14)
F19 0.055(2) 0.0167(12) 0.0325(14) -0.0002(10) 0.0052(13) -0.0010(12)
F20 0.0491(17) 0.0180(12) 0.0316(14) -0.0022(10) 0.0198(13) -0.0055(12)

loop_
_atom_type_symbol
_atom_type_description
_atom_type_scat_dispersion_real
_atom_type_scat_dispersion_imag
_atom_type_scat_source
C C 0.0033 0.0016 'International Tables Vol C Tables 4.2.6.8 and 6.1.1.4'
H H 0.0000 0.0000 'International Tables Vol C Tables 4.2.6.8 and 6.1.1.4'
B B 0.0013 0.0007 'International Tables Vol C Tables 4.2.6.8 and 6.1.1.4'
F F 0.0171 0.0103 'International Tables Vol C Tables 4.2.6.8 and 6.1.1.4'
Xe Xe -0.4205 1.9578 'International Tables Vol C Tables 4.2.6.8 and 6.1.1.4'

loop_
_geom_angle_atom_site_label_1
_geom_angle_atom_site_label_2
_geom_angle_atom_site_label_3
_geom_angle
F18 Xe1 F17 168.70(10)
F18 Xe1 C11 84.71(12)
F17 Xe1 C11 84.00(12)
C12 C11 C16 123.1(3)
C12 C11 Xe1 119.0(3)
C16 C11 Xe1 117.9(3)
F12 C12 C11 121.2(3)
F12 C12 C13 121.0(4)
C11 C12 C13 117.8(4)
F15 C15 C14 120.9(4)
F15 C15 C16 119.4(4)
C14 C15 C16 119.8(4)
F16 C16 C15 120.7(4)
F16 C16 C11 121.2(3)
C15 C16 C11 118.1(4)
F13 C13 C14 120.4(4)
F13 C13 C12 120.1(4)
C14 C13 C12 119.6(4)
F14 C14 C15 119.4(4)
F14 C14 C13 118.9(4)
C15 C14 C13 121.7(3)
F2 B1 F3 111.4(3)
F2 B1 F1 110.1(3)
F3 B1 F1 108.6(3)
F2 B1 F4 108.6(3)
F3 B1 F4 110.0(3)
F1 B1 F4 108.1(3)

loop_
_geom_bond_atom_site_label_1
_geom_bond_atom_site_label_2
_geom_bond_distance
Xe1 F18 1.935(2)
Xe1 F17 1.941(2)
Xe1 C11 2.058(3)
F16 C16 1.317(5)
F4 B1 1.416(5)
F12 C12 1.317(5)
F3 B1 1.383(5)
F2 B1 1.376(5)
F1 B1 1.413(5)
F14 C14 1.320(4)
F15 C15 1.326(5)
F13 C13 1.319(5)
C11 C12 1.383(5)
C11 C16 1.389(5)
C12 C13 1.393(5)
C15 C14 1.377(6)
C15 C16 1.384(5)
C13 C14 1.388(7)
